data_2230962
loop_
_publ_author_name
'Zhang, Qiurong'
'Li, Pan'
'Chen, Xuebin'
'Wang, Xiandong'
'Liu, Hongmin'

_publ_section_title
;
 3,6-Didehydro-5-hydroxy-1,2-<i>O</i>-isopropylidene-5-<i>C</i>-nitromethyl-\a-<small>D</small>-glucofuranose
;
_journal_coeditor_code ZQ2104
_journal_issue 7
_journal_name_full 'Acta Crystallographica Section E'
_journal_page_first o1673
_journal_paper_doi 10.1107/S160053681102191X
_journal_volume 67
_journal_year 2011
_chemical_formula_iupac 'C10 H15 N O7'
_chemical_formula_moiety 'C10 H15 N O7'
_chemical_formula_sum 'C10 H15 N O7'
_chemical_formula_weight 261.23
_chemical_melting_point_gt 392
_chemical_melting_point_lt 394
_chemical_name_systematic
;
3,6-Didehydro-5-hydroxy-1,2-<i>O</i>-isopropylidene-5-<i>C</i>-nitromethyl-
\a-D-glucofuranose
;
_space_group_IT_number 19
_symmetry_cell_setting orthorhombic
_symmetry_space_group_name_Hall 'P 2ac 2ab'
_symmetry_space_group_name_H-M 'P 21 21 21'
_atom_sites_solution_hydrogens geom
_atom_sites_solution_primary direct
_atom_sites_solution_secondary difmap
_audit_creation_method SHELXL-97
_cell_angle_alpha 90.00
_cell_angle_beta 90.00
_cell_angle_gamma 90.00
_cell_formula_units_Z 4
_cell_length_a 5.63290(13)
_cell_length_b 8.36405(15)
_cell_length_c 25.4014(5)
_cell_measurement_reflns_used 5453
_cell_measurement_temperature 291(2)
_cell_measurement_theta_max 70.03
_cell_measurement_theta_min 3.48
_cell_volume 1196.76(4)
_computing_cell_refinement 'SAINT (Bruker, 2007)'
_computing_data_collection 'SMART (Bruker, 2007)'
_computing_data_reduction 'SAINT (Bruker, 2007)'
_computing_molecular_graphics 'SHELXTL (Sheldrick, 2008)'
_computing_publication_material 'SHELXL97 (Sheldrick, 2008)'
_computing_structure_refinement 'SHELXL97 (Sheldrick, 2008)'
_computing_structure_solution 'SHELXS97 (Sheldrick, 2008)'
_diffrn_ambient_temperature 291(2)
_diffrn_detector_area_resol_mean 0
_diffrn_measured_fraction_theta_full 0.992
_diffrn_measured_fraction_theta_max 0.992
_diffrn_measurement_device_type 'Bruker SMART'
_diffrn_measurement_method '\w scans'
_diffrn_radiation_monochromator graphite
_diffrn_radiation_source 'Enhance (Cu) X-ray Source'
_diffrn_radiation_type CuK\a
_diffrn_radiation_wavelength 1.54184
_diffrn_reflns_av_R_equivalents 0.0210
_diffrn_reflns_av_sigmaI/netI 0.0151
_diffrn_reflns_limit_h_max 4
_diffrn_reflns_limit_h_min -6
_diffrn_reflns_limit_k_max 10
_diffrn_reflns_limit_k_min -9
_diffrn_reflns_limit_l_max 30
_diffrn_reflns_limit_l_min -29
_diffrn_reflns_number 7427
_diffrn_reflns_theta_full 70.16
_diffrn_reflns_theta_max 70.16
_diffrn_reflns_theta_min 3.48
_diffrn_standards_decay_% 0
_diffrn_standards_interval_count 0
_diffrn_standards_interval_time 0
_diffrn_standards_number 0
_exptl_absorpt_coefficient_mu 1.073
_exptl_absorpt_correction_T_max 0.814
_exptl_absorpt_correction_T_min 0.783
_exptl_absorpt_correction_type multi-scan
_exptl_absorpt_process_details '(SADABS; Sheldrick, 1996)'
_exptl_crystal_colour white
_exptl_crystal_density_diffrn 1.450
_exptl_crystal_density_method 'not measured'
_exptl_crystal_description block
_exptl_crystal_F_000 552
_exptl_crystal_size_max 0.24
_exptl_crystal_size_mid 0.22
_exptl_crystal_size_min 0.20
_refine_diff_density_max 0.590
_refine_diff_density_min -0.434
_refine_ls_extinction_method none
_refine_ls_goodness_of_fit_ref 1.078
_refine_ls_hydrogen_treatment mixed
_refine_ls_matrix_type full
_refine_ls_number_parameters 174
_refine_ls_number_reflns 2249
_refine_ls_number_restraints 8
_refine_ls_restrained_S_all 1.110
_refine_ls_R_factor_all 0.0542
_refine_ls_R_factor_gt 0.0528
_refine_ls_shift/su_max 0.000
_refine_ls_shift/su_mean 0.000
_refine_ls_structure_factor_coef Fsqd
_refine_ls_weighting_details 'w=1/[\s^2^(Fo^2^)+(0.1069P)^2^+0.3286P] where P=(Fo^2^+2Fc^2^)/3'
_refine_ls_weighting_scheme calc
_refine_ls_wR_factor_gt 0.1626
_refine_ls_wR_factor_ref 0.1646
_reflns_number_gt 2161
_reflns_number_total 2249
_reflns_threshold_expression >2sigma(I)
_cod_data_source_file zq2104.cif
_cod_data_source_block I
_cod_database_code 2230962
_cod_database_fobs_code 2230962

loop_
_symmetry_equiv_pos_as_xyz
'x, y, z'
'-x+1/2, -y, z+1/2'
'x+1/2, -y+1/2, -z'
'-x, y+1/2, -z+1/2'

loop_
_atom_site_type_symbol
_atom_site_label
_atom_site_fract_x
_atom_site_fract_y
_atom_site_fract_z
_atom_site_U_iso_or_equiv
_atom_site_adp_type
_atom_site_calc_flag
_atom_site_refinement_flags
_atom_site_occupancy
_atom_site_symmetry_multiplicity
_atom_site_disorder_assembly
_atom_site_disorder_group
O O1 0.8215(5) -0.0074(2) 0.86303(8) 0.0635(6) Uani d . 1 1 . .
O O2 0.5738(5) 0.1567(3) 0.81809(9) 0.0693(7) Uani d . 1 1 . .
O O3 0.4254(5) 0.4145(8) 0.92867(15) 0.0833(16) Uani d PDU 0.695(10) 1 A 1
O O3A 0.4631(15) 0.3468(10) 0.93694(15) 0.0833(16) Uani d PD 0.305(10) 1 A 2
O O4 0.8877(4) 0.2199(2) 0.91272(11) 0.0726(8) Uani d . 1 1 . .
O O5 1.0074(4) 0.4587(3) 0.97889(8) 0.0526(5) Uani d . 1 1 A .
H H5 1.070(10) 0.374(6) 0.966(2) 0.113(19) Uiso d . 1 1 . .
O O6 1.1140(5) 0.6590(3) 0.86098(10) 0.0729(7) Uani d . 1 1 . .
O O7 1.2025(5) 0.7827(3) 0.93199(11) 0.0735(7) Uani d . 1 1 . .
N N1 1.0673(5) 0.7059(3) 0.90501(9) 0.0487(6) Uani d . 1 1 . .
C C1 0.7251(6) 0.1003(3) 0.89903(10) 0.0530(7) Uani d . 1 1 . .
H H1 0.6693 0.0440 0.9305 0.064 Uiso calc R 1 1 . .
C C2 0.5231(5) 0.1803(4) 0.87177(13) 0.0598(8) Uani d . 1 1 A .
H H2 0.3681 0.1375 0.8822 0.072 Uiso calc R 1 1 . .
C C3 0.5524(6) 0.3547(5) 0.88496(14) 0.0712(11) Uani d D 1 1 . .
H H3A 0.5120 0.4186 0.8539 0.085 Uiso calc PR 0.695(10) 1 A 1
H H3B 0.4794 0.4325 0.8611 0.085 Uiso calc PR 0.305(10) 1 A 2
C C4 0.8110(5) 0.3724(3) 0.89597(11) 0.0450(6) Uani d . 1 1 A .
H H4 0.9001 0.4120 0.8655 0.054 Uiso calc R 1 1 . .
C C5 0.8201(4) 0.4884(3) 0.94342(9) 0.0378(5) Uani d . 1 1 . .
C C6 0.5819(5) 0.4568(4) 0.96985(11) 0.0517(6) Uani d DU 1 1 A .
H H6A 0.5953 0.3704 0.9952 0.062 Uiso calc PR 0.695(10) 1 A 1
H H6B 0.5259 0.5518 0.9879 0.062 Uiso calc PR 0.695(10) 1 A 1
H H6C 0.6048 0.4120 1.0047 0.062 Uiso calc PR 0.305(10) 1 A 2
H H6D 0.4915 0.5550 0.9730 0.062 Uiso calc PR 0.305(10) 1 A 2
C C7 0.7269(6) 0.0235(3) 0.81191(10) 0.0488(7) Uani d . 1 1 . .
C C8 0.9245(10) 0.0693(8) 0.7760(2) 0.1050(16) Uani d . 1 1 . .
H H8A 1.0428 -0.0133 0.7761 0.157 Uiso calc R 1 1 . .
H H8B 0.9940 0.1677 0.7879 0.157 Uiso calc R 1 1 . .
H H8C 0.8640 0.0830 0.7410 0.157 Uiso calc R 1 1 . .
C C9 0.5948(9) -0.1217(5) 0.79390(18) 0.0830(12) Uani d . 1 1 . .
H H9A 0.4567 -0.1366 0.8155 0.125 Uiso calc R 1 1 . .
H H9B 0.6958 -0.2138 0.7967 0.125 Uiso calc R 1 1 . .
H H9C 0.5471 -0.1080 0.7579 0.125 Uiso calc R 1 1 . .
C C10 0.8305(5) 0.6646(3) 0.92708(11) 0.0437(6) Uani d . 1 1 A .
H H10A 0.7090 0.6856 0.9009 0.052 Uiso calc R 1 1 . .
H H10B 0.7985 0.7315 0.9575 0.052 Uiso calc R 1 1 . .

loop_
_atom_site_aniso_label
_atom_site_aniso_U_11
_atom_site_aniso_U_22
_atom_site_aniso_U_33
_atom_site_aniso_U_12
_atom_site_aniso_U_13
_atom_site_aniso_U_23
O1 0.0991(17) 0.0435(10) 0.0480(10) 0.0213(12) -0.0142(12) -0.0086(8)
O2 0.0906(17) 0.0641(13) 0.0533(11) 0.0267(12) -0.0249(12) -0.0142(10)
O3 0.0301(13) 0.080(4) 0.140(3) 0.0168(15) 0.0027(14) -0.075(3)
O3A 0.0301(13) 0.080(4) 0.140(3) 0.0168(15) 0.0027(14) -0.075(3)
O4 0.0591(13) 0.0422(10) 0.117(2) 0.0172(10) -0.0355(13) -0.0200(12)
O5 0.0480(10) 0.0557(12) 0.0542(11) 0.0076(9) -0.0076(9) 0.0032(9)
O6 0.0897(17) 0.0640(14) 0.0650(13) -0.0128(13) 0.0300(13) -0.0073(11)
O7 0.0693(13) 0.0674(13) 0.0836(16) -0.0247(13) -0.0016(13) -0.0072(12)
N1 0.0578(14) 0.0353(10) 0.0529(12) -0.0020(10) 0.0079(11) 0.0004(9)
C1 0.084(2) 0.0345(12) 0.0409(13) -0.0002(13) -0.0035(14) -0.0024(9)
C2 0.0429(14) 0.0694(19) 0.0670(18) -0.0064(14) -0.0001(13) -0.0269(15)
C3 0.0604(19) 0.073(2) 0.080(2) 0.0310(17) -0.0269(17) -0.0296(18)
C4 0.0550(15) 0.0337(11) 0.0463(13) 0.0003(11) 0.0054(12) -0.0045(10)
C5 0.0377(11) 0.0358(11) 0.0398(11) 0.0029(10) 0.0024(10) 0.0019(9)
C6 0.0494(14) 0.0501(15) 0.0556(14) -0.0030(12) 0.0124(12) -0.0011(12)
C7 0.0614(16) 0.0471(14) 0.0380(12) 0.0021(12) -0.0008(12) -0.0023(10)
C8 0.100(3) 0.133(4) 0.082(3) -0.014(3) 0.033(3) 0.005(3)
C9 0.096(3) 0.074(2) 0.079(2) -0.011(2) -0.014(2) -0.0243(19)
C10 0.0494(13) 0.0330(11) 0.0487(12) 0.0056(10) 0.0050(12) -0.0011(10)

loop_
_atom_type_symbol
_atom_type_description
_atom_type_scat_dispersion_real
_atom_type_scat_dispersion_imag
_atom_type_scat_source
C C 0.0181 0.0091 'International Tables Vol C Tables 4.2.6.8 and 6.1.1.4'
H H 0.0000 0.0000 'International Tables Vol C Tables 4.2.6.8 and 6.1.1.4'
O O 0.0492 0.0322 'International Tables Vol C Tables 4.2.6.8 and 6.1.1.4'
N N 0.0311 0.0180 'International Tables Vol C Tables 4.2.6.8 and 6.1.1.4'

loop_
_geom_angle_atom_site_label_1
_geom_angle_atom_site_label_2
_geom_angle_atom_site_label_3
_geom_angle_site_symmetry_1
_geom_angle_site_symmetry_3
_geom_angle
_geom_angle_publ_flag
C1 O1 C7 . . 109.5(2) ?
C2 O2 C7 . . 109.9(2) ?
C3 O3 C6 . . 110.8(2) ?
C6 O3A C3 . . 110.7(3) ?
C1 O4 C4 . . 111.7(2) ?
C5 O5 H5 . . 102(4) ?
O7 N1 O6 . . 123.9(3) ?
O7 N1 C10 . . 118.3(2) ?
O6 N1 C10 . . 117.8(2) ?
O1 C1 O4 . . 111.7(3) ?
O1 C1 C2 . . 106.4(2) ?
O4 C1 C2 . . 107.1(2) ?
O1 C1 H1 . . 110.5 ?
O4 C1 H1 . . 110.5 ?
C2 C1 H1 . . 110.5 ?
O2 C2 C1 . . 103.5(2) ?
O2 C2 C3 . . 109.2(3) ?
C1 C2 C3 . . 104.4(2) ?
O2 C2 H2 . . 113.0 ?
C1 C2 H2 . . 113.0 ?
C3 C2 H2 . . 113.0 ?
O3 C3 C4 . . 108.2(2) ?
O3A C3 C4 . . 100.2(4) ?
O3 C3 C2 . . 117.5(4) ?
O3A C3 C2 . . 97.1(4) ?
C4 C3 C2 . . 104.2(2) ?
O3 C3 H3A . . 108.9 ?
O3A C3 H3A . . 134.0 ?
C4 C3 H3A . . 108.9 ?
C2 C3 H3A . . 108.9 ?
O3 C3 H3B . . 92.3 ?
O3A C3 H3B . . 117.4 ?
C4 C3 H3B . . 117.4 ?
C2 C3 H3B . . 117.4 ?
O4 C4 C3 . . 105.4(3) ?
O4 C4 C5 . . 108.7(2) ?
C3 C4 C5 . . 103.9(2) ?
O4 C4 H4 . . 112.7 ?
C3 C4 H4 . . 112.7 ?
C5 C4 H4 . . 112.7 ?
O5 C5 C6 . . 110.3(2) ?
O5 C5 C10 . . 108.3(2) ?
C6 C5 C10 . . 108.7(2) ?
O5 C5 C4 . . 114.3(2) ?
C6 C5 C4 . . 101.8(2) ?
C10 C5 C4 . . 113.1(2) ?
O3A C6 C5 . . 105.6(3) ?
O3 C6 C5 . . 105.5(2) ?
O3A C6 H6A . . 86.8 ?
O3 C6 H6A . . 110.6 ?
C5 C6 H6A . . 110.6 ?
O3A C6 H6B . . 131.3 ?
O3 C6 H6B . . 110.6 ?
C5 C6 H6B . . 110.6 ?
H6A C6 H6B . . 108.8 ?
O3A C6 H6C . . 110.6 ?
O3 C6 H6C . . 131.4 ?
C5 C6 H6C . . 110.6 ?
H6B C6 H6C . . 85.9 ?
O3A C6 H6D . . 110.6 ?
O3 C6 H6D . . 86.9 ?
C5 C6 H6D . . 110.6 ?
H6A C6 H6D . . 128.1 ?
H6C C6 H6D . . 108.7 ?
O2 C7 O1 . . 105.6(2) ?
O2 C7 C8 . . 108.7(3) ?
O1 C7 C8 . . 108.9(3) ?
O2 C7 C9 . . 111.7(3) ?
O1 C7 C9 . . 108.5(3) ?
C8 C7 C9 . . 113.2(3) ?
C7 C8 H8A . . 109.5 ?
C7 C8 H8B . . 109.5 ?
H8A C8 H8B . . 109.5 ?
C7 C8 H8C . . 109.5 ?
H8A C8 H8C . . 109.5 ?
H8B C8 H8C . . 109.5 ?
C7 C9 H9A . . 109.5 ?
C7 C9 H9B . . 109.5 ?
H9A C9 H9B . . 109.5 ?
C7 C9 H9C . . 109.5 ?
H9A C9 H9C . . 109.5 ?
H9B C9 H9C . . 109.5 ?
N1 C10 C5 . . 111.1(2) ?
N1 C10 H10A . . 109.4 ?
C5 C10 H10A . . 109.4 ?
N1 C10 H10B . . 109.4 ?
C5 C10 H10B . . 109.4 ?
H10A C10 H10B . . 108.0 ?

loop_
_geom_bond_atom_site_label_1
_geom_bond_atom_site_label_2
_geom_bond_site_symmetry_2
_geom_bond_distance
_geom_bond_publ_flag
O1 C1 . 1.394(3) ?
O1 C7 . 1.427(3) ?
O2 C2 . 1.407(4) ?
O2 C7 . 1.418(4) ?
O3 C3 . 1.412(3) ?
O3 C6 . 1.413(3) ?
O3A C6 . 1.412(3) ?
O3A C3 . 1.414(3) ?
O4 C1 . 1.400(4) ?
O4 C4 . 1.413(3) ?
O5 C5 . 1.409(3) ?
O5 H5 . 0.86(6) ?
O6 N1 . 1.214(3) ?
O7 N1 . 1.209(3) ?
N1 C10 . 1.487(4) ?
C1 C2 . 1.490(5) ?
C1 H1 . 0.9800 ?
C2 C3 . 1.506(5) ?
C2 H2 . 0.9800 ?
C3 C4 . 1.491(4) ?
C3 H3A . 0.9800 ?
C3 H3B . 0.9800 ?
C4 C5 . 1.548(3) ?
C4 H4 . 0.9800 ?
C5 C6 . 1.524(3) ?
C5 C10 . 1.532(3) ?
C6 H6A . 0.9700 ?
C6 H6B . 0.9700 ?
C6 H6C . 0.9700 ?
C6 H6D . 0.9700 ?
C7 C8 . 1.488(6) ?
C7 C9 . 1.497(5) ?
C8 H8A . 0.9600 ?
C8 H8B . 0.9600 ?
C8 H8C . 0.9600 ?
C9 H9A . 0.9600 ?
C9 H9B . 0.9600 ?
C9 H9C . 0.9600 ?
C10 H10A . 0.9700 ?
C10 H10B . 0.9700 ?

loop_
_geom_hbond_atom_site_label_D
_geom_hbond_atom_site_label_H
_geom_hbond_atom_site_label_A
_geom_hbond_site_symmetry_A
_geom_hbond_distance_DH
_geom_hbond_distance_HA
_geom_hbond_distance_DA
_geom_hbond_angle_DHA
O5 H5 O4 . 0.86(6) 2.13(6) 2.696(3) 123(5)
O5 H5 O3 1_655 0.86(6) 2.24(6) 2.703(3) 114(4)
C1 H1 O5 3_457 0.98 2.48 3.371(3) 152
C4 H4 O6 . 0.98 2.39 3.074(4) 126

loop_
_geom_torsion_atom_site_label_1
_geom_torsion_atom_site_label_2
_geom_torsion_atom_site_label_3
_geom_torsion_atom_site_label_4
_geom_torsion_site_symmetry_1
_geom_torsion_site_symmetry_2
_geom_torsion_site_symmetry_3
_geom_torsion_site_symmetry_4
_geom_torsion
_geom_torsion_publ_flag
C7 O1 C1 O4 . . . . -104.4(3) ?
C7 O1 C1 C2 . . . . 12.2(3) ?
C4 O4 C1 O1 . . . . 115.3(3) ?
C4 O4 C1 C2 . . . . -0.9(4) ?
C7 O2 C2 C1 . . . . 22.4(3) ?
C7 O2 C2 C3 . . . . 133.2(3) ?
O1 C1 C2 O2 . . . . -20.9(3) ?
O4 C1 C2 O2 . . . . 98.6(3) ?
O1 C1 C2 C3 . . . . -135.2(3) ?
O4 C1 C2 C3 . . . . -15.6(3) ?
C6 O3 C3 O3A . . . . 70.3(3) ?
C6 O3 C3 C4 . . . . -5.4(6) ?
C6 O3 C3 C2 . . . . 112.1(4) ?
C6 O3A C3 O3 . . . . -70.3(3) ?
C6 O3A C3 C4 . . . . 40.3(8) ?
C6 O3A C3 C2 . . . . 146.2(7) ?
O2 C2 C3 O3 . . . . 155.5(3) ?
C1 C2 C3 O3 . . . . -94.4(4) ?
O2 C2 C3 O3A . . . . 172.8(5) ?
C1 C2 C3 O3A . . . . -77.1(5) ?
O2 C2 C3 C4 . . . . -84.8(3) ?
C1 C2 C3 C4 . . . . 25.3(4) ?
C1 O4 C4 C3 . . . . 17.3(3) ?
C1 O4 C4 C5 . . . . 128.2(3) ?
O3 C3 C4 O4 . . . . 99.7(4) ?
O3A C3 C4 O4 . . . . 74.0(4) ?
C2 C3 C4 O4 . . . . -26.1(3) ?
O3 C3 C4 C5 . . . . -14.6(5) ?
O3A C3 C4 C5 . . . . -40.3(4) ?
C2 C3 C4 C5 . . . . -140.4(3) ?
O4 C4 C5 O5 . . . . 34.3(3) ?
C3 C4 C5 O5 . . . . 146.2(3) ?
O4 C4 C5 C6 . . . . -84.7(3) ?
C3 C4 C5 C6 . . . . 27.2(3) ?
O4 C4 C5 C10 . . . . 158.9(2) ?
C3 C4 C5 C10 . . . . -89.2(3) ?
C3 O3A C6 O3 . . . . 70.2(3) ?
C3 O3A C6 C5 . . . . -23.2(8) ?
C3 O3 C6 O3A . . . . -70.5(3) ?
C3 O3 C6 C5 . . . . 23.6(6) ?
O5 C5 C6 O3A . . . . -125.5(5) ?
C10 C5 C6 O3A . . . . 115.9(5) ?
C4 C5 C6 O3A . . . . -3.8(5) ?
O5 C5 C6 O3 . . . . -152.7(3) ?
C10 C5 C6 O3 . . . . 88.7(4) ?
C4 C5 C6 O3 . . . . -31.0(4) ?
C2 O2 C7 O1 . . . . -15.6(3) ?
C2 O2 C7 C8 . . . . -132.3(3) ?
C2 O2 C7 C9 . . . . 102.1(3) ?
C1 O1 C7 O2 . . . . 1.4(3) ?
C1 O1 C7 C8 . . . . 118.0(4) ?
C1 O1 C7 C9 . . . . -118.4(3) ?
O7 N1 C10 C5 . . . . -104.9(3) ?
O6 N1 C10 C5 . . . . 74.5(3) ?
O5 C5 C10 N1 . . . . 55.5(3) ?
C6 C5 C10 N1 . . . . 175.3(2) ?
C4 C5 C10 N1 . . . . -72.4(3) ?
